data_1551500
loop_
_publ_author_name
'Liang Zhang'
'Alexander J. Stephens'
'Alina L. Nussbaumer'
'Jean-Francois Lemonnier'
'Pia Jurcek'
'Inigo J. Vitorica-Yrezabal'
'David A. Leigh'

_publ_section_title
;
 Stereoselective synthesis of a composite knot with nine crossings
;
_journal_name_full 'Nature Chemistry'
_journal_page_first 1083
_journal_page_last 1088
_journal_paper_doi 10.1038/s41557-018-0124-6
_journal_volume 10
_journal_year 2018
_chemical_formula_moiety '1(C384 Fe6 N36 O24), 5(F6 P1)'
_chemical_formula_sum 'C384 H306 F30 Fe6 N36 O24 P5'
_chemical_formula_weight 6868.65
_space_group_crystal_system trigonal
_space_group_IT_number 148
_space_group_name_Hall '-R 3'
_space_group_name_H-M_alt 'R -3 :H'
_atom_sites_solution_hydrogens .
_cell_angle_alpha 90
_cell_angle_beta 90
_cell_angle_gamma 120
_cell_formula_units_Z 6
_cell_length_a 47.726(5)
_cell_length_b 47.726(5)
_cell_length_c 39.415(8)
_cell_measurement_reflns_used 1847
_cell_measurement_temperature 100
_cell_measurement_theta_max 10.9860
_cell_measurement_theta_min 1.6470
_cell_volume 77750(2)
_computing_cell_refinement 'CrysAlisPro 1.171.39.27b (Rigaku OD, 2015)'
_computing_data_collection 'CrysAlisPro 1.171.39.27b (Rigaku OD, 2015)'
_computing_data_reduction 'CrysAlisPro 1.171.39.27b (Rigaku OD, 2015)'
_computing_molecular_graphics 'Olex2 (Dolomanov et al., 2009)'
_computing_publication_material 'Olex2 (Dolomanov et al., 2009)'
_computing_structure_refinement 'ShelXL (Sheldrick, 2015)'
_diffrn_ambient_temperature 100.0
_diffrn_detector
;
Photon counting pixel array data_PILATUS_2M_S_N_24_0107_Diamond
;
_diffrn_measured_fraction_theta_full 0.094
_diffrn_measured_fraction_theta_max 0.953
_diffrn_measurement_details
;
List of Runs (angles in degrees, time in seconds):

  # Type    Start    End  Width  t~exp~   \w     \q     \k     \f   Frames
--------------------------------------------------------------------------
  1  \w   -145.00  24.00   1.00    0.20    --   30.00   0.00   0.00  169
;
_diffrn_measurement_device 'Fixed \c 3-circle diffractometer'
_diffrn_measurement_device_type 'Fluid Film Devices'
_diffrn_measurement_method 'shutterless scans'
_diffrn_measurement_specimen_support 'MiTeGen MicroMount'
_diffrn_orient_matrix_type 'CrysAlisPro convention (1999,Acta A55,543-557)'
_diffrn_orient_matrix_UB_11 0.0005031000
_diffrn_orient_matrix_UB_12 0.0005083000
_diffrn_orient_matrix_UB_13 -0.0174807000
_diffrn_orient_matrix_UB_21 -0.0112183000
_diffrn_orient_matrix_UB_22 0.0050868000
_diffrn_orient_matrix_UB_23 -0.0001057000
_diffrn_orient_matrix_UB_31 0.0123323000
_diffrn_orient_matrix_UB_32 0.0158250000
_diffrn_orient_matrix_UB_33 0.0006028000
_diffrn_radiation_monochromator 'Silicon 111'
_diffrn_radiation_probe x-ray
_diffrn_radiation_source 'Diamond Light Source Beamline I19-1'
_diffrn_radiation_type Synchrotron
_diffrn_radiation_wavelength 0.6889
_diffrn_reflns_av_R_equivalents 0.0378
_diffrn_reflns_av_unetI/netI 0.0379
_diffrn_reflns_Laue_measured_fraction_full 0.094
_diffrn_reflns_Laue_measured_fraction_max 0.953
_diffrn_reflns_limit_h_max 26
_diffrn_reflns_limit_h_min -25
_diffrn_reflns_limit_k_max 26
_diffrn_reflns_limit_k_min -26
_diffrn_reflns_limit_l_max 15
_diffrn_reflns_limit_l_min -21
_diffrn_reflns_number 6655
_diffrn_reflns_point_group_measured_fraction_full 0.094
_diffrn_reflns_point_group_measured_fraction_max 0.953
_diffrn_reflns_theta_full 24.415
_diffrn_reflns_theta_max 11.024
_diffrn_reflns_theta_min 1.612
_exptl_absorpt_coefficient_mu 0.221
_exptl_absorpt_correction_T_max 1.00000
_exptl_absorpt_correction_T_min 0.05122
_exptl_absorpt_correction_type multi-scan
_exptl_absorpt_process_details
'CrysAlisPro 1.171.39.27b (Rigaku Oxford Diffraction, 2015) Empirical absorption correction using spherical harmonics, implemented in SCALE3 ABSPACK scaling algorithm.'
_exptl_crystal_colour 'clear dark red'
_exptl_crystal_colour_lustre clear
_exptl_crystal_colour_modifier dark
_exptl_crystal_colour_primary red
_exptl_crystal_density_diffrn 0.880
_exptl_crystal_description plate
_exptl_crystal_F_000 21330
_exptl_crystal_size_max 0.12
_exptl_crystal_size_mid 0.1
_exptl_crystal_size_min 0.02
_refine_diff_density_max 1.122
_refine_diff_density_min -0.667
_refine_diff_density_rms 0.148
_refine_ls_extinction_coef .
_refine_ls_extinction_method none
_refine_ls_goodness_of_fit_ref 2.608
_refine_ls_hydrogen_treatment undef
_refine_ls_matrix_type full
_refine_ls_number_parameters 430
_refine_ls_number_reflns 2948
_refine_ls_number_restraints 389
_refine_ls_restrained_S_all 3.180
_refine_ls_R_factor_all 0.3430
_refine_ls_R_factor_gt 0.2678
_refine_ls_shift/su_max 0.069
_refine_ls_shift/su_mean 0.001
_refine_ls_structure_factor_coef Fsqd
_refine_ls_weighting_details 'w=1/[\s^2^(Fo^2^)+(0.2000P)^2^] where P=(Fo^2^+2Fc^2^)/3'
_refine_ls_weighting_scheme calc
_refine_ls_wR_factor_gt 0.5742
_refine_ls_wR_factor_ref 0.6393
_reflns_Friedel_coverage 0.000
_reflns_Friedel_fraction_full .
_reflns_Friedel_fraction_max .
_reflns_number_gt 1440
_reflns_number_total 2948
_reflns_threshold_expression 'I > 2\s(I)'
_cod_data_source_file 41557_2018_124_MOESM30_ESM.cif
_cod_data_source_block m_973_ck_collection_
_cod_original_cell_volume 77749(23)
_cod_original_sg_symbol_H-M 'R -3'
_cod_database_code 1551500
_shelx_space_group_comment
;
The symmetry employed for this shelxl refinement is uniquely defined
by the following loop, which should always be used as a source of
symmetry information in preference to the above space-group names.
They are only intended as comments.
;
_reflns_odcompleteness_completeness 95.22
_reflns_odcompleteness_iscentric 1
_reflns_odcompleteness_theta 11.02
_olex2_refinement_description
;
1. Restrained distances
 C133-C135
 2.4 with sigma of 0.02
 C131-C135
 2.4 with sigma of 0.02
 C140-C132
 2.4 with sigma of 0.02
 C132-C136
 2.4 with sigma of 0.02
 C137-C141
 2.4 with sigma of 0.02
 C58-C61
 1.45 with sigma of 0.02
 C57-C61
 2.4 with sigma of 0.02
 C59-C61
 2.4 with sigma of 0.02
 O54-C55
 1.45 with sigma of 0.02
 C56-O54
 2.4 with sigma of 0.02
 C60-O54
 2.4 with sigma of 0.02
 C51-O54
 1.45 with sigma of 0.02
 C52-O54
 2.4 with sigma of 0.02
 C50-O54
 2.4 with sigma of 0.02
 C51-C55
 2.4 with sigma of 0.02
 C129-O128
 1.45 with sigma of 0.02
 O128-C130
 2.4 with sigma of 0.02
 C134-O128
 2.4 with sigma of 0.02
 C48-O47
 1.45 with sigma of 0.02
 O47-C53
 2.4 with sigma of 0.02
 C49-O47
 2.4 with sigma of 0.02
 O47-C46
 1.45 with sigma of 0.02
 C46-C48
 2.4 with sigma of 0.02
 C41-C42
 1.54 with sigma of 0.02
 N22-C18
 2.4 with sigma of 0.02
 C46-C42
 4 with sigma of 0.02
 C64-N72
 2.4 with sigma of 0.02
 C68-C64
 2.4 with sigma of 0.02
 C88-C87
 1.54 with sigma of 0.02
 C138-C141
 1.4 with sigma of 0.02
 C142-C138
 2.4 with sigma of 0.02
 N0AA-C138
 2.4 with sigma of 0.02
 C74-C80
 2.4 with sigma of 0.02
 N1-C8
 2.4 with sigma of 0.02
 C8-C5
 2.4 with sigma of 0.02
 C8-C6
 1.4 with sigma of 0.02
 C6-C9
 2.4 with sigma of 0.02
 C6-N7
 2.4 with sigma of 0.02
 C18-C21
 1.4 with sigma of 0.02
 C14-C20
 2.4 with sigma of 0.02
 C16-C14
 2.4 with sigma of 0.02
 C64-Fe2
 2.8 with sigma of 0.02
 C66-Fe2
 2.8 with sigma of 0.02
 C146_$2-C147_$1
 1.54 with sigma of 0.02
 C73-C74
 1.54 with sigma of 0.02
 C70-C73
 1.45 with sigma of 0.02
 C75-C74
 1.45 with sigma of 0.02
 C120-O121
 1.45 with sigma of 0.02
 C115-C116
 1.54 with sigma of 0.02
 C118-C120
 2.4 with sigma of 0.02
 C117-C118
 1.54 with sigma of 0.02
 C116-C118
 2.4 with sigma of 0.02
 C116-C117
 1.54 with sigma of 0.02
 C118-C116
 2.4 with sigma of 0.02
 C115-C117
 2.4 with sigma of 0.02
 C13-C14
 1.54 with sigma of 0.02
 C145-C146
 2.4 with sigma of 0.003
 C146-C143
 2.4 with sigma of 0.003
 O128-C125
 1.45 with sigma of 0.02
 O128-C126
 2.4 with sigma of 0.02
 O128-C124
 2.4 with sigma of 0.02
 O121-C122
 1.45 with sigma of 0.02
 C120-C122
 2.4 with sigma of 0.02
 C42-C37
 3 with sigma of 0.02
 C41-C37
 2.4 with sigma of 0.02
 C42_$1-C43_$1
 1.54 with sigma of 0.02
 C43-C41
 2.4 with sigma of 0.02
 C87-C85 = C88-C89
 1.54 with sigma of 0.02
 C24-C27
 1.45 with sigma of 0.02
 O33-C30
 1.45 with sigma of 0.02
 O33-C29
 2.4 with sigma of 0.02
 O33-C31
 2.4 with sigma of 0.02
 C27-C23
 2.4 with sigma of 0.02
 C25-C32
 2.4 with sigma of 0.02
 C32-C24
 2.4 with sigma of 0.02
 C28-C24
 2.4 with sigma of 0.02
 C44-C46
 2.4 with sigma of 0.02
 C43-C44
 1.35 with sigma of 0.02
 C42_$1-C44_$1
 2.4 with sigma of 0.02
 C119-C120
 1.54 with sigma of 0.02
 C119-O121
 2.4 with sigma of 0.02
 C118-C119
 1.54 with sigma of 0.02
 C117-C119
 2.4 with sigma of 0.02
 C116-C119
 3.2 with sigma of 0.02
 C119-C127
 3 with sigma of 0.02
 C13-C11 = C15-C14
 1.54 with sigma of 0.02
 F104-P0A = F109-P0A
 1.4 with sigma of 0.02
 P0A-F104_$2 = P0A-F109 = P0A-F109_$1 = P0A-F109_$2 = P0A-F104_$1 = P0A-F104
 1.6 with sigma of 0.02
 F109-F109_$2
 2.26 with sigma of 0.002
 F109_$2-F104_$1 = F109_$1-F104 = F109-F104_$2
 2.26 with sigma of 0.002
 F104_$1-F104_$2
 2.26 with sigma of 0.002
 F104-F104_$1
 2.26 with sigma of 0.002
 F109_$2-F109_$1
 2.26 with sigma of 0.002
 F109-F109_$1
 2.26 with sigma of 0.002
 F109-F104
 2.26 with sigma of 0.002
 C45-C46
 1.54 with sigma of 0.02
 O47-C45
 2.4 with sigma of 0.02
 C45-C43
 2.4 with sigma of 0.02
 C45-C44
 1.54 with sigma of 0.02
 C41-O40
 1.45 with sigma of 0.02
 C42-O40
 2.4 with sigma of 0.02
 O40-C37
 1.45 with sigma of 0.02
 P1-F4AA = P1-F4 = P1-F5 = P1-F3 = P1-F2 = P1-F26
 1.6 with sigma of 0.02
 F4AA-F4 = F4AA-F26
 2.2 with sigma of 0.02
 F4-F5
 2.2 with sigma of 0.02
 F5-F2
 2.2 with sigma of 0.02
 F2-F4AA
 2.2 with sigma of 0.02
 F26-F2
 2.2 with sigma of 0.02
 F26-F5
 2.2 with sigma of 0.02
 F26-F4
 2.2 with sigma of 0.02
 F3-F4
 2.2 with sigma of 0.02
 F3-F5
 2.2 with sigma of 0.02
 F3-F2
 2.2 with sigma of 0.02
 F3-F4AA
 2.2 with sigma of 0.02
 P2-F0AA = P2-F23 = P2-F18 = P2-F14 = P2-F17 = P2-F1
 1.6 with sigma of 0.02
 F18-F0AA = F23-F0AA = F14-F0AA = F18-F17 = F17-F1
 2.2 with sigma of 0.02
 F17-F14 = F23-F1
 2.2 with sigma of 0.02
 F14-F18
 2.2 with sigma of 0.02
 F14-F1
 2.2 with sigma of 0.02
 F14-F23
 2.2 with sigma of 0.02
 F18-F17
 2.2 with sigma of 0.02
 F18-F1
 2.2 with sigma of 0.02
 F17-F1
 2.2 with sigma of 0.02
 F17-F23
 2.2 with sigma of 0.02
 F17-F0AA
 2.2 with sigma of 0.02
 F17-F18
 2.2 with sigma of 0.02
 O107-C104
 1.45 with sigma of 0.02
 C105-O107
 2.4 with sigma of 0.02
 C103-O107
 2.4 with sigma of 0.02
 C116-O114_$2
 2.4 with sigma of 0.02
 C115-O114_$2
 1.45 with sigma of 0.02
 C111-O114
 1.45 with sigma of 0.02
 C104-C108
 2.4 with sigma of 0.02
 C115-C111_$2
 2.4 with sigma of 0.02
 C3-C147
 1.45 with sigma of 0.02
 C127-O121 \\sim O121-C123
 with sigma of 0.002
 C39-O33 \\sim O33-C35
 with sigma of 0.02
 O33-C30 \\sim O33-C34
 with sigma of 0.02
 O33-C35 \\sim C34-C30
 with sigma of 0.002
 N0AA-C138 \\sim C138-C142
 with sigma of 0.02
 C137-C141 \\sim C141-N139
 with sigma of 0.02
 C106-C98 \\sim C98-C102
 with sigma of 0.02
 C102-C98 \\sim C98-C106
 with sigma of 0.02
 C98-C101 \\sim C92-C95
 with sigma of 0.02
 N96-C92 \\sim C92-C100
 with sigma of 0.02
 C91-C95 \\sim C95-N93
 with sigma of 0.02
 C86-Fe1 \\sim Fe1-C82
 with sigma of 0.0002
 C14-C11 \\sim C13-C15
 with sigma of 0.002
 C12-C13 \\sim C13-C10
 with sigma of 0.002
 C38-O40 \\sim O40-C36
 with sigma of 0.002
 O47-C44 \\sim C43-O40
 with sigma of 0.02
 O40-C42 \\sim C45-O47
 with sigma of 0.002
 O40-C44 \\sim O47-C43
 with sigma of 0.02
 C109-O107 \\sim O107-C113
 with sigma of 0.002
 C112-O114 \\sim O114-C110
 with sigma of 0.002
2. Restrained planarity
 C145, C144, C143, C146
 with sigma of 0.1
 C135, C131, C132, C133
 with sigma of 0.1
 C136, C135, C140, C132
 with sigma of 0.1
 C61, C57, C58, C59
 with sigma of 0.1
 C66, C62, C61, C58
 with sigma of 0.1
 O54, C60, C55, C56
 with sigma of 0.1
 O54, C50, C51, C52
 with sigma of 0.1
 C129, C130, C134, O128
 with sigma of 0.1
 C48, C49, C53, O47
 with sigma of 0.1
 O128, C125, C124, C126
 with sigma of 0.1
 C123, C122, C127, O121
 with sigma of 0.1
 O33, C34, C39, C35
 with sigma of 0.1
 C29, C30, C31, O33
 with sigma of 0.1
 C24, C27, C28, C32
 with sigma of 0.1
 C21, C26, C25, C24, C23, N22, C27
 with sigma of 0.002
 N0AA, C145, C144, C143, C142, C141, C138, C137, C136, C135, C140, N139
 with sigma of 0.1
 C118, C117, C119, C116
 with sigma of 0.1
 C98, C105, C104, C103, C102, C101, C106
 with sigma of 0.1
 N96, C95, C100, C99, C98, C97, C101
 with sigma of 0.1
 N96, C95, C100, C99, C98, C97, C92
 with sigma of 0.1
 C21, C15, C16, N17, C18, C19, C20
 with sigma of 0.1
 C21, C26, C25, C24, C23, N22, C18
 with sigma of 0.1
 C45, C44, C43, C42
 with sigma of 0.1
 O40, C38, C37, C36
 with sigma of 0.1
 O107, C105, C104, C103
 with sigma of 0.1
 C113, C108, C109, O107
 with sigma of 0.1
 C112, C110, C111, O114
 with sigma of 0.1
 C112_$1, C113_$1, C108_$1, C109_$1, C110_$1, C111_$1, O107_$1, O114_$1
 with sigma of 0.1
3. Uiso/Uaniso restraints and constraints
C105 \\sim C104 \\sim C103 \\sim C102 \\sim C101 \\sim C106: within 2A with
sigma of 0.002 and sigma for terminal atoms of 0.004
C46 \\sim C45 \\sim O40 \\sim C41 \\sim O54 \\sim O33 \\sim C48 \\sim C49 \\sim
C50 \\sim C51 \\sim C52 \\sim C53 \\sim C34 \\sim C39 \\sim C38 \\sim C37 \\sim
C36 \\sim C35 \\sim O47 \\sim C44 \\sim C43 \\sim C42: within 2A with sigma of
0.04 and sigma for terminal atoms of 0.08
C29 \\sim C30 \\sim C31 \\sim O33: within 2A with sigma of 0.04 and sigma for
terminal atoms of 0.08
O54 \\sim C60 \\sim C55 \\sim C56: within 2A with sigma of 0.04 and sigma for
terminal atoms of 0.08
C120 \\sim C123 \\sim C122 \\sim C127 \\sim O121: within 2A with sigma of 0.04
and sigma for terminal atoms of 0.08
F2 \\sim F4AA \\sim P1 \\sim F3 \\sim F5 \\sim F4 \\sim F26: within 2A with
sigma of 0.002 and sigma for terminal atoms of 0.004
F1 \\sim P2 \\sim F14 \\sim F17 \\sim F18 \\sim F0AA \\sim F23: within 2A with
sigma of 0.002 and sigma for terminal atoms of 0.004
C112 \\sim C113 \\sim C108 \\sim C109 \\sim C110 \\sim C111 \\sim O107 \\sim
O114: within 2A with sigma of 0.002 and sigma for terminal atoms of 0.004
C112 \\sim C113 \\sim C108 \\sim C109 \\sim C110 \\sim C111 \\sim C82 \\sim C83
\\sim C84 \\sim C85 \\sim C86 \\sim C21 \\sim C26 \\sim C25 \\sim C24 \\sim C23
\\sim C118 \\sim C120 \\sim C66 \\sim C64 \\sim C63 \\sim C62 \\sim C61 \\sim
C46 \\sim C8 \\sim C9 \\sim C10 \\sim C11 \\sim C12 \\sim C88 \\sim C70 \\sim
C69 \\sim C68 \\sim C67 \\sim C71 \\sim C15 \\sim C16 \\sim C18 \\sim C19 \\sim
C20 \\sim C95 \\sim C100 \\sim C99 \\sim C98 \\sim C97 \\sim C92 \\sim C94
\\sim C89 \\sim C90 \\sim C91 \\sim C145 \\sim C144 \\sim C143 \\sim C142 \\sim
C141 \\sim C2 \\sim C3 \\sim C4 \\sim C5 \\sim C6 \\sim C138 \\sim C137 \\sim
C136 \\sim C135 \\sim C140 \\sim C74 \\sim C78 \\sim C77 \\sim C76 \\sim C75
\\sim C80 \\sim C73 \\sim C13 \\sim C129 \\sim C130 \\sim C131 \\sim C132 \\sim
C133 \\sim C134 \\sim C87 \\sim C105 \\sim C104 \\sim C103 \\sim C102 \\sim
C101 \\sim C106 \\sim C27 \\sim C28 \\sim C29 \\sim C30 \\sim C31 \\sim C32
\\sim C45 \\sim C41 \\sim C14 \\sim C117 \\sim C146 \\sim C57 \\sim C58 \\sim
C59 \\sim C60 \\sim C55 \\sim C56 \\sim C119 \\sim C48 \\sim C49 \\sim C50
\\sim C51 \\sim C52 \\sim C53 \\sim C147 \\sim C34 \\sim C39 \\sim C38 \\sim
C37 \\sim C36 \\sim C35 \\sim C115 \\sim C125 \\sim C124 \\sim C123 \\sim C122
\\sim C127 \\sim C126 \\sim C44 \\sim C43 \\sim C42 \\sim C116: within 2A with
sigma of 0.04 and sigma for terminal atoms of 0.08
O107 \\sim C104: within 2A with sigma of 0.04 and sigma for terminal atoms of
0.08
4. Rigid body (RIGU) restrains
 C118, C120, C117, C119, C115, O121, C116
 with sigma for 1-2 distances of 0.002 and sigma for 1-3 distances of 0.002
5. Others
 Uiso(C112)=Uiso(C113)=Uiso(C108)=Uiso(C109)=Uiso(C110)=Uiso(C111)=Uiso(O107)=
 Uiso(O114)=FVAR(1)
 Fixed Sof: F1(0.33333) P2(0.33333) F14(0.33333) F17(0.33333) F18(0.33333)
 F0AA(0.33333) F23(0.33333)
6.a Fitted hexagon refined as free rotating group:
 C112(C113,C108,C109,C110,C111), C82(C83,C84,C85,C86,N81), C21(C26,C25,C24,C23,
 N22), C66(N65,C64,C63,C62,C61), N7(C8,C9,C10,C11,C12), C70(C69,C68,C67,N72,
 C71), C15(C16,N17,C18,C19,C20), N96(C95,C100,C99,C98,C97), C92(N93,C94,C89,C90,
 C91), N0AA(C145,C144,C143,C142,C141), N1(C2,C3,C4,C5,C6), C138(C137,C136,C135,
 C140,N139), C78(C77,C76,C75,C80,N79), C129(C130,C131,C132,C133,C134),
 C105(C104,C103,C102,C101,C106), C27(C28,C29,C30,C31,C32), C57(C58,C59,C60,C55,
 C56), C48(C49,C50,C51,C52,C53), C34(C39,C38,C37,C36,C35), C125(C124,C123,C122,
 C127,C126)
;

loop_
_space_group_symop_operation_xyz
'x, y, z'
'-y, x-y, z'
'-x+y, -x, z'
'x+2/3, y+1/3, z+1/3'
'-y+2/3, x-y+1/3, z+1/3'
'-x+y+2/3, -x+1/3, z+1/3'
'x+1/3, y+2/3, z+2/3'
'-y+1/3, x-y+2/3, z+2/3'
'-x+y+1/3, -x+2/3, z+2/3'
'-x, -y, -z'
'y, -x+y, -z'
'x-y, x, -z'
'-x+2/3, -y+1/3, -z+1/3'
'y+2/3, -x+y+1/3, -z+1/3'
'x-y+2/3, x+1/3, -z+1/3'
'-x+1/3, -y+2/3, -z+2/3'
'y+1/3, -x+y+2/3, -z+2/3'
'x-y+1/3, x+2/3, -z+2/3'

loop_
_atom_site_label
_atom_site_type_symbol
_atom_site_fract_x
_atom_site_fract_y
_atom_site_fract_z
_atom_site_U_iso_or_equiv
_atom_site_adp_type
_atom_site_occupancy
_atom_site_site_symmetry_order
_atom_site_calc_flag
_atom_site_refinement_flags_posn
_atom_site_refinement_flags_adp
_atom_site_refinement_flags_occupancy
_atom_site_disorder_assembly
_atom_site_disorder_group
Fe1 Fe 0.7776(2) 0.51884(17) 0.5606(3) 0.316(8) Uani 1 1 d D . . . .
C112 C 0.4657(7) 0.4276(8) 0.3499(11) 0.71(3) Uiso 1 1 d D U . . .
C113 C 0.4770(8) 0.4475(9) 0.3783(11) 0.71(3) Uiso 1 1 d DG U . . .
C108 C 0.4675(8) 0.4703(9) 0.3840(11) 0.71(3) Uiso 1 1 d DG U . . .
C109 C 0.4467(7) 0.4731(8) 0.3614(11) 0.71(3) Uiso 1 1 d DG U . . .
C110 C 0.4354(8) 0.4532(10) 0.3330(11) 0.71(3) Uiso 1 1 d DG U . . .
C111 C 0.4449(7) 0.4304(9) 0.3273(11) 0.71(3) Uiso 1 1 d DG U . . .
Fe2 Fe 0.5858(3) 0.4441(3) 0.5679(4) 0.298(7) Uani 1 1 d D . . . .
C82 C 0.7297(4) 0.4513(2) 0.5735(3) 0.34(3) Uiso 1 1 d D U . . .
C83 C 0.7037(4) 0.4258(3) 0.5901(4) 0.30(3) Uiso 1 1 d G U . . .
C84 C 0.6897(5) 0.4320(4) 0.6180(6) 0.26(2) Uiso 1 1 d G U . . .
C85 C 0.7018(6) 0.4636(4) 0.6293(6) 0.27(2) Uiso 1 1 d DG U . . .
C86 C 0.7278(4) 0.4890(3) 0.6127(4) 0.25(2) Uiso 1 1 d DG U . . .
N81 N 0.7417(4) 0.4828(2) 0.5848(3) 0.29(3) Uiso 1 1 d G . . . .
C21 C 0.7562(6) 0.5664(7) 0.5720(6) 0.27(2) Uiso 1 1 d D U . . .
C26 C 0.7538(8) 0.5897(8) 0.5908(7) 0.31(3) Uiso 1 1 d G U . . .
C25 C 0.7728(8) 0.6029(7) 0.6195(7) 0.32(3) Uiso 1 1 d DG U . . .
C24 C 0.7943(6) 0.5928(6) 0.6295(6) 0.38(3) Uiso 1 1 d DG U . . .
C23 C 0.7967(8) 0.5695(8) 0.6107(7) 0.34(3) Uiso 1 1 d DG U . . .
N22 N 0.7777(8) 0.5563(7) 0.5819(7) 0.26(2) Uiso 1 1 d DG . . . .
C118 C 0.9466(17) 0.5906(19) 0.236(2) 0.76(5) Uiso 1 1 d D U . . .
C120 C 0.8908(19) 0.5713(15) 0.249(2) 0.76(4) Uiso 1 1 d D U . . .
C66 C 0.5616(7) 0.4589(8) 0.6258(7) 0.31(3) Uiso 1 1 d D U . . .
N65 N 0.5536(5) 0.4413(7) 0.5957(6) 0.27(3) Uiso 1 1 d G . . . .
C64 C 0.5214(6) 0.4228(7) 0.5861(7) 0.27(2) Uiso 1 1 d DG U . . .
C63 C 0.4972(6) 0.4219(9) 0.6065(10) 0.29(3) Uiso 1 1 d G U . . .
C62 C 0.5052(9) 0.4395(10) 0.6365(9) 0.35(3) Uiso 1 1 d G U . . .
C61 C 0.5374(10) 0.4580(9) 0.6462(6) 0.38(3) Uiso 1 1 d DG U . . .
C46 C 0.6632(10) 0.5979(15) 0.8759(16) 1.00(5) Uiso 1 1 d D U . . .
N7 N 0.6130(7) 0.4407(7) 0.5367(8) 0.27(3) Uiso 1 1 d D . . . .
C8 C 0.6206(7) 0.4178(7) 0.5483(7) 0.30(3) Uiso 1 1 d DG U . . .
C9 C 0.6400(8) 0.4100(7) 0.5288(8) 0.25(2) Uiso 1 1 d DG U . . .
C10 C 0.6519(8) 0.4251(8) 0.4978(8) 0.30(2) Uiso 1 1 d DG U . . .
C11 C 0.6443(8) 0.4480(8) 0.4861(7) 0.34(2) Uiso 1 1 d DG U . . .
C12 C 0.6248(7) 0.4558(7) 0.5056(8) 0.28(3) Uiso 1 1 d DG U . . .
C88 C 0.6805(15) 0.4968(15) 0.6632(14) 0.28(2) Uiso 1 1 d D U . . .
C70 C 0.5176(12) 0.3760(9) 0.4957(7) 0.27(2) Uiso 1 1 d D U . . .
C69 C 0.4892(10) 0.3715(8) 0.5106(9) 0.24(2) Uiso 1 1 d G U . . .
C68 C 0.4904(6) 0.3863(8) 0.5414(9) 0.24(2) Uiso 1 1 d DG U . . .
C67 C 0.5200(6) 0.4057(8) 0.5572(7) 0.28(2) Uiso 1 1 d G U . . .
N72 N 0.5484(6) 0.4103(8) 0.5423(8) 0.25(2) Uiso 1 1 d DG . . . .
C71 C 0.5472(10) 0.3954(9) 0.5116(9) 0.27(3) Uiso 1 1 d G U . . .
C15 C 0.7129(7) 0.5117(7) 0.4866(7) 0.29(2) Uiso 1 1 d D U . . .
C16 C 0.7352(8) 0.5094(8) 0.5075(10) 0.22(2) Uiso 1 1 d DG U . . .
N17 N 0.7478(6) 0.5296(9) 0.5356(8) 0.33(3) Uiso 1 1 d G . . . .
C18 C 0.7381(7) 0.5520(7) 0.5428(6) 0.28(2) Uiso 1 1 d DG U . . .
C19 C 0.7158(9) 0.5542(8) 0.5219(9) 0.29(3) Uiso 1 1 d G U . . .
C20 C 0.7032(8) 0.5341(9) 0.4939(8) 0.31(3) Uiso 1 1 d DG U . . .
N96 N 0.5839(8) 0.4793(8) 0.5430(9) 0.30(3) Uiso 1 1 d D . . . .
C95 C 0.6098(7) 0.5079(8) 0.5552(7) 0.31(3) Uiso 1 1 d DG U . . .
C100 C 0.6157(8) 0.5375(8) 0.5425(9) 0.31(3) Uiso 1 1 d DG U . . .
C99 C 0.5956(10) 0.5385(10) 0.5175(9) 0.32(3) Uiso 1 1 d G U . . .
C98 C 0.5698(9) 0.5099(12) 0.5053(8) 0.39(3) Uiso 1 1 d DG U . . .
C97 C 0.5639(8) 0.4803(10) 0.5180(9) 0.38(3) Uiso 1 1 d G U . . .
C92 C 0.6283(9) 0.5070(8) 0.5800(9) 0.31(3) Uiso 1 1 d D U . . .
N93 N 0.6240(10) 0.4775(8) 0.5913(11) 0.35(3) Uiso 1 1 d DG . . . .
C94 C 0.6431(11) 0.4767(10) 0.6175(11) 0.31(3) Uiso 1 1 d G U . . .
C89 C 0.6666(11) 0.5054(13) 0.6322(10) 0.30(2) Uiso 1 1 d DG U . . .
C90 C 0.6709(10) 0.5348(11) 0.6209(11) 0.34(3) Uiso 1 1 d G U . . .
C91 C 0.6518(10) 0.5357(8) 0.5948(11) 0.33(3) Uiso 1 1 d DG U . . .
N0AA N 0.8080(6) 0.5156(7) 0.5925(7) 0.30(3) Uiso 1 1 d D . . . .
C145 C 0.8024(6) 0.4976(7) 0.6220(8) 0.30(3) Uiso 1 1 d DG U . . .
C144 C 0.8283(8) 0.4999(6) 0.6403(7) 0.32(2) Uiso 1 1 d G U . . .
C143 C 0.8598(7) 0.5201(8) 0.6291(8) 0.29(2) Uiso 1 1 d DG U . . .
C142 C 0.8654(6) 0.5381(7) 0.5996(7) 0.28(2) Uiso 1 1 d DG U . . .
C141 C 0.8394(6) 0.5358(5) 0.5813(6) 0.30(3) Uiso 1 1 d DG U . . .
N1 N 0.5867(7) 0.4099(7) 0.5963(8) 0.199(19) Uiso 1 1 d D . . . .
C2 C 0.5714(8) 0.3931(10) 0.6257(8) 0.29(3) Uiso 1 1 d G U . . .
C3 C 0.5764(9) 0.3684(9) 0.6373(7) 0.25(2) Uiso 1 1 d DG U . . .
C4 C 0.5967(10) 0.3605(8) 0.6195(9) 0.27(2) Uiso 1 1 d G U . . .
C5 C 0.6120(9) 0.3773(9) 0.5902(9) 0.33(3) Uiso 1 1 d DG U . . .
C6 C 0.6070(8) 0.4020(8) 0.5785(7) 0.31(3) Uiso 1 1 d DG U . . .
C138 C 0.8443(7) 0.5540(7) 0.5525(7) 0.33(3) Uiso 1 1 d D U . . .
C137 C 0.8753(6) 0.5743(8) 0.5399(8) 0.32(3) Uiso 1 1 d DG U . . .
C136 C 0.8794(7) 0.5912(8) 0.5099(8) 0.31(3) Uiso 1 1 d DG U . . .
C135 C 0.8526(8) 0.5878(7) 0.4924(7) 0.33(2) Uiso 1 1 d DG U . . .
C140 C 0.8217(7) 0.5675(8) 0.5049(8) 0.31(3) Uiso 1 1 d DG U . . .
N139 N 0.8175(6) 0.5506(7) 0.5349(8) 0.29(3) Uiso 1 1 d DG . . . .
C74 C 0.5419(15) 0.3482(15) 0.4654(14) 0.30(3) Uiso 1 1 d D U . . .
C78 C 0.5470(15) 0.2932(10) 0.5468(9) 0.27(3) Uiso 1 1 d . U . . .
C77 C 0.5751(11) 0.3132(11) 0.5289(12) 0.23(2) Uiso 1 1 d G U . . .
C76 C 0.5742(8) 0.3310(9) 0.5014(11) 0.24(2) Uiso 1 1 d G U . . .
C75 C 0.5452(10) 0.3289(9) 0.4919(9) 0.30(2) Uiso 1 1 d DG U . . .
C80 C 0.5170(8) 0.3089(11) 0.5099(12) 0.28(3) Uiso 1 1 d DG U . . .
N79 N 0.5179(11) 0.2911(9) 0.5373(11) 0.33(3) Uiso 1 1 d G . . . .
C73 C 0.5192(15) 0.3624(15) 0.4634(11) 0.28(2) Uiso 1 1 d D U . . .
C13 C 0.6616(7) 0.4684(9) 0.4545(8) 0.34(3) Uiso 1 1 d D U . . .
C129 C 0.8561(10) 0.6294(9) 0.3987(8) 0.60(4) Uiso 1 1 d D U . . .
C130 C 0.8736(12) 0.6136(13) 0.4040(9) 0.57(4) Uiso 1 1 d DG U . . .
C131 C 0.8734(12) 0.6008(13) 0.4358(9) 0.49(4) Uiso 1 1 d DG U . . .
C132 C 0.8558(9) 0.6038(8) 0.4622(7) 0.42(3) Uiso 1 1 d DG U . . .
C133 C 0.8383(13) 0.6196(12) 0.4569(9) 0.49(3) Uiso 1 1 d DG U . . .
C134 C 0.8385(13) 0.6324(13) 0.4251(10) 0.55(4) Uiso 1 1 d DG U . . .
C87 C 0.6875(14) 0.4686(15) 0.6623(10) 0.25(2) Uiso 1 1 d D U . . .
O107 O 0.4768(8) 0.4871(10) 0.4090(13) 0.71(3) Uiso 1 1 d D U . . .
C105 C 0.5234(11) 0.5247(8) 0.4422(12) 0.482(16) Uiso 1 1 d D U . . .
C104 C 0.5003(9) 0.4932(9) 0.4338(10) 0.482(16) Uiso 1 1 d DG U . . .
C103 C 0.5007(11) 0.4673(8) 0.4496(12) 0.482(16) Uiso 1 1 d DG U . . .
C102 C 0.5242(11) 0.4730(8) 0.4738(12) 0.482(16) Uiso 1 1 d DG U . . .
C101 C 0.5473(9) 0.5046(9) 0.4821(9) 0.482(16) Uiso 1 1 d DG U . . .
C106 C 0.5469(10) 0.5304(8) 0.4663(12) 0.482(16) Uiso 1 1 d DG U . . .
C27 C 0.8100(7) 0.6088(7) 0.6577(6) 0.47(3) Uiso 1 1 d D U . . .
C28 C 0.8385(10) 0.6106(12) 0.6689(10) 0.54(4) Uiso 1 1 d DG U . . .
C29 C 0.8532(10) 0.6273(13) 0.6985(11) 0.61(4) Uiso 1 1 d DG U . . .
C30 C 0.8395(9) 0.6422(9) 0.7169(8) 0.66(4) Uiso 1 1 d DG U . . .
C31 C 0.8110(11) 0.6404(13) 0.7058(9) 0.61(4) Uiso 1 1 d DG U . . .
C32 C 0.7962(10) 0.6237(13) 0.6762(9) 0.52(4) Uiso 1 1 d DG U . . .
C45 C 0.6779(11) 0.6047(19) 0.9114(13) 1.00(6) Uiso 1 1 d D U . . .
O40 O 0.7949(10) 0.6310(11) 0.8733(11) 0.94(5) Uiso 1 1 d D U . . .
C41 C 0.7612(10) 0.6208(11) 0.8714(19) 0.95(5) Uiso 1 1 d D U . . .
C14 C 0.6987(7) 0.4903(10) 0.4580(8) 0.29(3) Uiso 1 1 d D U . . .
C117 C 0.9525(18) 0.566(3) 0.233(2) 0.77(5) Uiso 1 1 d D U . . .
O54 O 0.5676(15) 0.5425(11) 0.7545(11) 0.71(4) Uiso 1 1 d D U . . .
C146 C 0.8227(10) 0.4814(10) 0.6692(9) 0.31(3) Uiso 1 1 d D U . . .
O33 O 0.8557(9) 0.6605(10) 0.7456(8) 0.74(4) Uiso 1 1 d D U . . .
O114 O 0.4341(9) 0.4104(12) 0.2970(13) 0.71(3) Uiso 1 1 d D U . . .
C57 C 0.5229(9) 0.4713(10) 0.7002(9) 0.51(4) Uiso 1 1 d D U . . .
C58 C 0.5465(9) 0.4763(9) 0.6764(7) 0.44(3) Uiso 1 1 d DG U . . .
C59 C 0.5778(8) 0.5022(12) 0.6801(11) 0.50(4) Uiso 1 1 d DG U . . .
C60 C 0.5855(9) 0.5230(12) 0.7076(13) 0.55(4) Uiso 1 1 d DG U . . .
C55 C 0.5619(12) 0.5180(10) 0.7314(9) 0.62(3) Uiso 1 1 d DG U . . .
C56 C 0.5306(11) 0.4921(11) 0.7277(9) 0.58(4) Uiso 1 1 d DG U . . .
C119 C 0.926(2) 0.596(2) 0.259(3) 0.78(5) Uiso 1 1 d D U . . .
C48 C 0.6175(12) 0.5578(13) 0.8456(11) 0.91(5) Uiso 1 1 d D U . . .
C49 C 0.5861(14) 0.552(2) 0.8455(10) 0.91(5) Uiso 1 1 d DG U . . .
C50 C 0.5694(13) 0.547(2) 0.8150(11) 0.87(5) Uiso 1 1 d DG U . . .
C51 C 0.5841(12) 0.5462(11) 0.7847(10) 0.80(4) Uiso 1 1 d DG U . . .
C52 C 0.6155(14) 0.552(2) 0.7849(12) 0.83(5) Uiso 1 1 d DG U . . .
C53 C 0.6322(13) 0.557(3) 0.8153(14) 0.86(5) Uiso 1 1 d DG U . . .
O128 O 0.8556(12) 0.6412(12) 0.3660(9) 0.62(5) Uiso 1 1 d D . . . .
C147 C 0.5557(10) 0.3540(13) 0.6674(10) 0.23(2) Uiso 1 1 d D U . . .
C34 C 0.8399(10) 0.6530(9) 0.7768(9) 0.78(4) Uiso 1 1 d D U . . .
C39 C 0.8320(13) 0.6239(9) 0.7926(10) 0.80(5) Uiso 1 1 d DG U . . .
C38 C 0.8170(13) 0.6166(9) 0.8242(11) 0.82(5) Uiso 1 1 d DG U . . .
C37 C 0.8099(10) 0.6383(9) 0.8400(10) 0.87(5) Uiso 1 1 d DG U . . .
C36 C 0.8178(13) 0.6674(10) 0.8242(11) 0.84(5) Uiso 1 1 d DG U . . .
C35 C 0.8328(13) 0.6747(9) 0.7926(10) 0.82(5) Uiso 1 1 d DG U . . .
C115 C 0.9419(11) 0.547(2) 0.291(2) 0.78(6) Uiso 1 1 d D U . . .
C125 C 0.8606(10) 0.6281(11) 0.3360(11) 0.67(5) Uiso 1 1 d D U . . .
C124 C 0.8358(9) 0.5988(12) 0.3237(13) 0.71(5) Uiso 1 1 d DG U . . .
C123 C 0.8404(9) 0.5856(11) 0.2942(13) 0.71(5) Uiso 1 1 d DG U . . .
C122 C 0.8697(10) 0.6017(11) 0.2771(12) 0.69(4) Uiso 1 1 d DG U . . .
C127 C 0.8945(10) 0.6310(11) 0.2894(13) 0.67(4) Uiso 1 1 d DG U . . .
C126 C 0.8899(10) 0.6441(10) 0.3189(12) 0.65(5) Uiso 1 1 d DG U . . .
O121 O 0.8739(12) 0.5889(15) 0.2454(13) 0.73(4) Uiso 1 1 d D U . . .
O47 O 0.6349(13) 0.5653(14) 0.8764(13) 0.97(5) Uiso 1 1 d D U . . .
C44 C 0.7149(10) 0.6225(16) 0.9044(12) 0.98(6) Uiso 1 1 d D U . . .
C43 C 0.7219(11) 0.6365(14) 0.8732(17) 0.96(6) Uiso 1 1 d D U . . .
C42 C 0.7588(11) 0.6522(11) 0.866(2) 0.96(5) Uiso 1 1 d D U . . .
C116 C 0.937(3) 0.5367(18) 0.253(3) 0.78(6) Uiso 1 1 d D U . . .
P0A P 0.6667 0.3333 0.6355(7) 0.35(2) Uiso 1 3 d DS T P . .
F2 F 0.579(3) 0.641(4) 0.490(5) 1.21(3) Uiso 1 1 d D U . . .
F4AA F 0.585(4) 0.602(3) 0.468(3) 1.21(3) Uiso 1 1 d D U . . .
F1 F 0.695(3) 0.339(3) 0.530(3) 0.39(2) Uiso 0.3333 1 d D U . A -1
P2 P 0.663(2) 0.330(2) 0.5064(9) 0.39(2) Uiso 0.3333 1 d D U . A -1
P1 P 0.6044(11) 0.6294(12) 0.4938(10) 1.21(3) Uiso 1 1 d D U . . .
F3 F 0.584(4) 0.607(4) 0.524(3) 1.21(3) Uiso 1 1 d D U . . .
F5 F 0.624(4) 0.657(3) 0.520(3) 1.21(3) Uiso 1 1 d D U . . .
F104 F 0.6783(5) 0.3138(4) 0.6589(6) 0.45(3) Uiso 1 1 d D . . . .
F109 F 0.6471(4) 0.30210(8) 0.6121(6) 0.43(3) Uiso 1 1 d D . . . .
F14 F 0.663(3) 0.303(2) 0.497(3) 0.39(2) Uiso 0.3333 1 d D U . A -1
F17 F 0.662(3) 0.357(3) 0.517(3) 0.39(2) Uiso 0.3333 1 d D U . A -1
F18 F 0.687(3) 0.349(3) 0.475(2) 0.39(2) Uiso 0.3333 1 d D U . A -1
F0AA F 0.632(3) 0.321(3) 0.483(3) 0.39(2) Uiso 0.3333 1 d D U . A -1
F23 F 0.640(3) 0.310(3) 0.538(2) 0.39(2) Uiso 0.3333 1 d D U . A -1
F4 F 0.630(3) 0.618(4) 0.497(5) 1.21(3) Uiso 1 1 d D U . . .
F26 F 0.625(4) 0.652(4) 0.464(3) 1.21(3) Uiso 1 1 d D U . . .

loop_
_atom_site_aniso_label
_atom_site_aniso_U_11
_atom_site_aniso_U_22
_atom_site_aniso_U_33
_atom_site_aniso_U_23
_atom_site_aniso_U_13
_atom_site_aniso_U_12
Fe1 0.209(13) 0.153(12) 0.57(2) 0.035(13) 0.037(15) 0.079(10)
Fe2 0.218(14) 0.176(12) 0.511(19) 0.001(14) -0.021(16) 0.106(11)

loop_
_atom_type_symbol
_atom_type_description
_atom_type_scat_dispersion_real
_atom_type_scat_dispersion_imag
_atom_type_scat_source
C C 0.0030 0.0010 'International Tables Vol C Tables 4.2.6.8 and 6.1.1.4'
H H 0.0000 0.0000 'International Tables Vol C Tables 4.2.6.8 and 6.1.1.4'
F F 0.0170 0.0100 'International Tables Vol C Tables 4.2.6.8 and 6.1.1.4'
Fe Fe 0.3520 0.8020 'International Tables Vol C Tables 4.2.6.8 and 6.1.1.4'
N N 0.0060 0.0030 'International Tables Vol C Tables 4.2.6.8 and 6.1.1.4'
O O 0.0106 0.0060 'International Tables Vol C Tables 4.2.6.8 and 6.1.1.4'
P P 0.1023 0.0942 'International Tables Vol C Tables 4.2.6.8 and 6.1.1.4'

loop_
_geom_angle_atom_site_label_1
_geom_angle_atom_site_label_2
_geom_angle_atom_site_label_3
_geom_angle
_geom_angle_site_symmetry_1
_geom_angle_site_symmetry_3
N81 Fe1 N22 101.0(9) . .
N81 Fe1 N17 92.5(10) . .
N81 Fe1 N0AA 88.6(10) . .
N81 Fe1 N139 170.1(10) . .
N22 Fe1 N17 70.0(17) . .
N22 Fe1 N0AA 97.4(13) . .
N22 Fe1 N139 87.7(12) . .
N0AA Fe1 N17 167.3(15) . .
N0AA Fe1 N139 85.6(12) . .
N139 Fe1 N17 94.9(12) . .
N79 Fe1 N81 77(8) 3_665 .
N79 Fe1 N22 173(6) 3_665 .
N79 Fe1 N17 104(6) 3_665 .
N79 Fe1 N0AA 89(6) 3_665 .
N79 Fe1 N139 95(8) 3_665 .
C113 C112 C111 120.0 . .
C108 C113 C112 120.0 . .
C113 C108 C109 120.0 . .
O107 C108 C113 120.00(10) . .
O107 C108 C109 119.98(10) . .
C110 C109 C108 120.0 . .
C111 C110 C109 120.0 . .
C112 C111 O114 119.98(9) . .
C110 C111 C112 120.0 . .
C110 C111 O114 119.98(10) . .
N65 Fe2 N7 170.5(13) . .
N65 Fe2 N72 82.2(10) . .
N65 Fe2 N96 88.2(15) . .
N65 Fe2 N93 100.5(15) . .
N65 Fe2 N1 88.0(15) . .
N7 Fe2 N72 88.6(13) . .
N7 Fe2 N96 94.4(15) . .
N7 Fe2 N93 88.7(15) . .
N7 Fe2 N1 89.8(14) . .
N72 Fe2 N1 89.9(13) . .
N96 Fe2 N72 92.0(14) . .
N96 Fe2 N1 175.4(15) . .
N93 Fe2 N72 177.3(16) . .
N93 Fe2 N96 87.8(15) . .
N93 Fe2 N1 90.5(14) . .
C83 C82 N81 120.0 . .
C78 C82 C83 134(3) 3_665 .
C78 C82 N81 106(3) 3_665 .
C82 C83 C84 120.0 . .
C85 C84 C83 120.0 . .
C84 C85 C87 118(2) . .
C86 C85 C84 120.0 . .
C86 C85 C87 122(2) . .
N81 C86 C85 120.0 . .
C82 N81 Fe1 120.0 . .
C86 N81 Fe1 120.0 . .
C86 N81 C82 120.0 . .
C26 C21 N22 120.0 . .
C26 C21 C18 123.6(17) . .
N22 C21 C18 116.4(17) . .
C25 C26 C21 120.0 . .
C26 C25 C24 120.0 . .
C23 C24 C25 120.0 . .
C27 C24 C25 109.5(12) . .
C27 C24 C23 130.5(12) . .
C24 C23 N22 120.0 . .
C21 N22 Fe1 121.8(15) . .
C23 N22 Fe1 117.6(15) . .
C23 N22 C21 120.0 . .
C117 C118 C119 131.6(19) . .
O121 C120 C119 108(2) . .
N65 C66 C61 120.0 . .
C66 N65 Fe2 119.8(11) . .
C64 N65 Fe2 120.2(11) . .
C64 N65 C66 120.0 . .
N65 C64 C63 120.0 . .
C67 C64 N65 108.1(14) . .
C67 C64 C63 131.7(14) . .
C64 C63 C62 120.0 . .
C61 C62 C63 120.0 . .
C66 C61 C58 118.5(18) . .
C62 C61 C66 120.0 . .
C62 C61 C58 121.5(18) . .
O47 C46 C45 107.2(18) . .
C8 N7 Fe2 108.7(15) . .
C8 N7 C12 120.0 . .
C12 N7 Fe2 131.2(15) . .
N7 C8 C9 120.0 . .
C6 C8 N7 118.4(11) . .
C6 C8 C9 121.6(11) . .
C10 C9 C8 120.0 . .
C9 C10 C11 120.0 . .
C10 C11 C13 119.7(2) . .
C12 C11 C10 120.0 . .
C12 C11 C13 119.7(2) . .
C11 C12 N7 120.0 . .
C87 C88 C89 122(6) . .
C69 C70 C71 120.0 . .
C69 C70 C73 124(4) . .
C71 C70 C73 116(4) . .
C68 C69 C70 120.0 . .
C69 C68 C67 120.0 . .
C64 C67 C68 119.7(13) . .
C64 C67 N72 120.1(13) . .
N72 C67 C68 120.0 . .
C67 N72 Fe2 108.8(14) . .
C67 N72 C71 120.0 . .
C71 N72 Fe2 130.5(15) . .
N72 C71 C70 120.0 . .
C16 C15 C20 120.0 . .
C16 C15 C14 121.0(12) . .
C20 C15 C14 119.0(12) . .
N17 C16 C15 120.0 . .
C16 N17 Fe1 109(2) . .
C16 N17 C18 120.0 . .
C18 N17 Fe1 131(2) . .
N17 C18 C21 101(2) . .
C19 C18 C21 139(2) . .
C19 C18 N17 120.0 . .
C20 C19 C18 120.0 . .
C19 C20 C15 120.0 . .
C95 N96 Fe2 105.4(15) . .
C95 N96 C97 120.0 . .
C97 N96 Fe2 134.6(16) . .
C100 C95 N96 120.0 . .
C92 C95 N96 120.1(9) . .
C92 C95 C100 119.8(9) . .
C99 C100 C95 120.0 . .
C100 C99 C98 120.0 . .
C99 C98 C97 120.0 . .
C101 C98 C99 131.3(17) . .
C101 C98 C97 108.7(17) . .
C98 C97 N96 120.0 . .
C95 C92 N93 120.1(9) . .
C95 C92 C91 119.9(9) . .
N93 C92 C91 120.0 . .
C92 N93 Fe2 106.3(17) . .
C94 N93 Fe2 133.3(17) . .
C94 N93 C92 120.0 . .
N93 C94 C89 120.0 . .
C94 C89 C88 108(4) . .
C94 C89 C90 120.0 . .
C90 C89 C88 131(4) . .
C91 C90 C89 120.0 . .
C90 C91 C92 120.0 . .
C145 N0AA Fe1 131.1(12) . .
C145 N0AA C141 120.0 . .
C141 N0AA Fe1 108.9(12) . .
N0AA C145 C144 120.0 . .
C143 C144 C145 120.0 . .
C146 C144 C145 119.95(19) . .
C146 C144 C143 120.04(19) . .
C144 C143 C142 120.0 . .
C143 C142 C141 120.0 . .
C142 C141 N0AA 120.0 . .
C138 C141 N0AA 118.9(7) . .
C138 C141 C142 121.1(7) . .
C2 N1 Fe2 135.9(17) . .
C2 N1 C6 120.0 . .
C6 N1 Fe2 104.0(17) . .
C3 C2 N1 120.0 . .
C2 C3 C147 108(4) . .
C4 C3 C2 120.0 . .
C4 C3 C147 132(4) . .
C3 C4 C5 120.0 . .
C6 C5 C4 120.0 . .
C8 C6 N1 119.1(12) . .
C8 C6 C5 120.8(12) . .
C5 C6 N1 120.0 . .
C141 C138 C137 121.2(8) . .
C141 C138 N139 118.7(7) . .
C137 C138 N139 120.0 . .
C138 C137 C136 120.0 . .
C135 C136 C137 120.0 . .
C140 C135 C136 120.0 . .
C132 C135 C136 121.6(11) . .
C132 C135 C140 118.4(11) . .
C135 C140 N139 120.0 . .
C138 N139 Fe1 107.9(12) . .
C140 N139 Fe1 132.1(12) . .
C140 N139 C138 120.0 . .
C75 C74 C73 130(5) . .
C82 C78 C77 119(4) 2_655 .
C82 C78 N79 121(4) 2_655 .
C77 C78 N79 120.0 . .
C76 C77 C78 120.0 . .
C77 C76 C75 120.0 . .
C76 C75 C74 125(2) . .
C80 C75 C74 115(2) . .
C80 C75 C76 120.0 . .
C75 C80 N79 120.0 . .
C78 N79 Fe1 114(3) . 2_655
C80 N79 Fe1 125(3) . 2_655
C80 N79 C78 120.0 . .
C70 C73 C74 111(5) . .
C11 C13 C14 115.1(16) . .
C130 C129 C134 120.0 . .
C130 C129 O128 119.2(12) . .
C134 C129 O128 120.7(12) . .
C129 C130 C131 120.0 . .
C132 C131 C130 120.0 . .
C135 C132 C131 119.6(12) . .
C135 C132 C133 120.0(11) . .
C131 C132 C133 120.0 . .
C134 C133 C132 120.0 . .
C133 C134 C129 120.0 . .
C88 C87 C85 118(5) . .
C108 O107 C104 133.9(19) . .
C104 C105 C106 120.0 . .
C105 C104 O107 120.4(12) . .
C103 C104 O107 119.6(12) . .
C103 C104 C105 120.0 . .
C104 C103 C102 120.0 . .
C101 C102 C103 120.0 . .
C98 C101 C102 119.8(9) . .
C98 C101 C106 120.2(9) . .
C102 C101 C106 120.0 . .
C101 C106 C105 120.0 . .
C24 C27 C28 123.1(11) . .
C24 C27 C32 116.9(11) . .
C28 C27 C32 120.0 . .
C27 C28 C29 120.0 . .
C28 C29 C30 120.0 . .
C29 C30 C31 120.0 . .
C29 C30 O33 119.0(12) . .
C31 C30 O33 120.9(12) . .
C30 C31 C32 120.0 . .
C31 C32 C27 120.0 . .
C46 C45 C44 103.3(14) . .
C41 O40 C37 112(2) . .
O40 C41 C42 106.7(18) . .
C15 C14 C13 121.5(16) . .
C118 C117 C116 123.7(19) . .
C51 O54 C55 121.8(19) . .
C144 C146 C147 119(3) . 3_665
C34 O33 C30 119.5(12) . .
C115 O114 C111 112(4) 2_655 .
C58 C57 C56 120.0 . .
C57 C58 C61 119.5(12) . .
C57 C58 C59 120.0 . .
C59 C58 C61 119.9(12) . .
C60 C59 C58 120.0 . .
C59 C60 C55 120.0 . .
C60 C55 O54 119.5(13) . .
C56 C55 O54 119.0(12) . .
C56 C55 C60 120.0 . .
C55 C56 C57 120.0 . .
C118 C119 C120 106.7(19) . .
C49 C48 C53 120.0 . .
C49 C48 O47 119.5(12) . .
C53 C48 O47 120.4(12) . .
C50 C49 C48 120.0 . .
C49 C50 C51 120.0 . .
O54 C51 C50 118.8(12) . .
O54 C51 C52 121.0(12) . .
C52 C51 C50 120.0 . .
C51 C52 C53 120.0 . .
C52 C53 C48 120.00(6) . .
C125 O128 C129 123(2) . .
C3 C147 C146 126(4) . 2_655
O33 C34 C39 119.6(9) . .
O33 C34 C35 120.4(9) . .
C39 C34 C35 120.0 . .
C34 C39 C38 120.0 . .
C39 C38 C37 120.0 . .
C38 C37 O40 119.99(10) . .
C36 C37 O40 120.00(9) . .
C36 C37 C38 120.0 . .
C35 C36 C37 120.0 . .
C36 C35 C34 120.0 . .
O114 C115 C116 108(2) 3_665 .
C124 C125 O128 119.5(12) . .
C124 C125 C126 120.0 . .
C126 C125 O128 120.5(12) . .
C125 C124 C123 120.0 . .
C122 C123 C124 120.0 . .
C123 C122 O121 119.95(11) . .
C127 C122 C123 120.0 . .
C127 C122 O121 119.96(12) . .
C122 C127 C126 120.0 . .
C127 C126 C125 120.0 . .
C120 O121 C122 113(2) . .
C48 O47 C46 112(2) . .
C43 C44 C45 111.2(17) . .
C44 C43 C42 110(2) . .
C43 C42 C41 97.1(15) . .
C117 C116 C115 107(2) . .
F104 P0A F104 90.0(5) . 2_655
F104 P0A F104 90.0(5) . 3_665
F104 P0A F104 90.0(5) 2_655 3_665
F104 P0A F109 90.01(6) . 2_655
F104 P0A F109 90.01(6) 2_655 3_665
F104 P0A F109 90.01(6) 3_665 .
F104 P0A F109 180.0(7) . 3_665
F104 P0A F109 89.98(9) 2_655 2_655
F104 P0A F109 180.0(7) 2_655 .
F104 P0A F109 89.98(9) 3_665 3_665
F104 P0A F109 89.98(9) . .
F109 P0A F104 180.0(7) 2_655 3_665
F109 P0A F109 90.0(5) 2_655 .
F109 P0A F109 90.0(5) 2_655 3_665
F109 P0A F109 90.0(5) . 3_665
F1 P2 F0AA 178.5(16) . .
F1 P2 F23 89.7(12) . .
F14 P2 F1 89.5(13) . .
F14 P2 F17 176.5(18) . .
F14 P2 F18 89.8(13) . .
F14 P2 F0AA 89.0(13) . .
F14 P2 F23 88.4(13) . .
F17 P2 F1 92.2(12) . .
F17 P2 F18 93.3(11) . .
F17 P2 F0AA 89.3(13) . .
F17 P2 F23 88.5(13) . .
F18 P2 F1 90.2(12) . .
F18 P2 F0AA 90.1(12) . .
F18 P2 F23 178.3(16) . .
F0AA P2 F23 90.0(12) . .
F2 P1 F4AA 90.1(13) . .
F2 P1 F3 89.9(13) . .
F2 P1 F5 89.9(13) . .
F2 P1 F4 180(2) . .
F2 P1 F26 90.0(13) . .
F4AA P1 F5 179.9(19) . .
F4AA P1 F4 90.0(13) . .
F4AA P1 F26 89.7(13) . .
F3 P1 F4AA 90.3(13) . .
F3 P1 F5 89.7(13) . .
F3 P1 F4 90.0(13) . .
F3 P1 F26 180(3) . .
F4 P1 F5 89.9(13) . .
F4 P1 F26 90.0(13) . .
F26 P1 F5 90.2(13) . .

loop_
_geom_bond_atom_site_label_1
_geom_bond_atom_site_label_2
_geom_bond_distance
_geom_bond_site_symmetry_2
Fe1 N81 1.964(14) .
Fe1 N22 1.97(3) .
Fe1 N17 2.00(3) .
Fe1 N0AA 1.98(3) .
Fe1 N139 2.02(3) .
Fe1 N79 1.90(16) 3_665
C112 C113 1.3900 .
C112 C111 1.3900 .
C113 C108 1.3900 .
C108 C109 1.3900 .
C108 O107 1.21(3) .
C109 C110 1.3900 .
C110 C111 1.3900 .
C111 O114 1.46(2) .
Fe2 N65 1.838(15) .
Fe2 N7 1.85(3) .
Fe2 N72 1.98(3) .
Fe2 N96 1.98(4) .
Fe2 N93 1.95(4) .
Fe2 N1 2.00(3) .
C82 C83 1.3900 .
C82 N81 1.3900 .
C82 C78 1.30(4) 3_665
C83 C84 1.3900 .
C84 C85 1.3900 .
C85 C86 1.3900 .
C85 C87 1.54(2) .
C86 N81 1.3900 .
C21 C26 1.3900 .
C21 N22 1.3900 .
C21 C18 1.397(17) .
C26 C25 1.3900 .
C25 C24 1.3900 .
C24 C23 1.3900 .
C24 C27 1.346(11) .
C23 N22 1.3900 .
C118 C117 1.349(17) .
C118 C119 1.45(2) .
C120 C119 1.54(2) .
C120 O121 1.44(2) .
C66 N65 1.3900 .
C66 C61 1.3900 .
N65 C64 1.3900 .
C64 C63 1.3900 .
C64 C67 1.383(16) .
C63 C62 1.3900 .
C62 C61 1.3900 .
C61 C58 1.411(13) .
C46 C45 1.53(2) .
C46 O47 1.46(2) .
N7 C8 1.3900 .
N7 C12 1.3900 .
C8 C9 1.3900 .
C8 C6 1.386(11) .
C9 C10 1.3900 .
C10 C11 1.3900 .
C11 C12 1.3900 .
C11 C13 1.54(2) .
C88 C89 1.54(2) .
C88 C87 1.54(2) .
C70 C69 1.3900 .
C70 C71 1.3900 .
C70 C73 1.45(2) .
C69 C68 1.3900 .
C68 C67 1.3900 .
C67 N72 1.3900 .
N72 C71 1.3900 .
C15 C16 1.3900 .
C15 C20 1.3900 .
C15 C14 1.443(13) .
C16 N17 1.3900 .
N17 C18 1.3900 .
C18 C19 1.3900 .
C19 C20 1.3900 .
N96 C95 1.3900 .
N96 C97 1.3900 .
C95 C100 1.3900 .
C95 C92 1.33(3) .
C100 C99 1.3900 .
C99 C98 1.3900 .
C98 C97 1.3900 .
C98 C101 1.33(3) .
C92 N93 1.3900 .
C92 C91 1.3900 .
N93 C94 1.3900 .
C94 C89 1.3900 .
C89 C90 1.3900 .
C90 C91 1.3900 .
N0AA C145 1.3900 .
N0AA C141 1.3900 .
C145 C144 1.3900 .
C144 C143 1.3900 .
C144 C146 1.382(3) .
C143 C142 1.3900 .
C142 C141 1.3901 .
C141 C138 1.377(12) .
N1 C2 1.3900 .
N1 C6 1.3900 .
C2 C3 1.3900 .
C3 C4 1.3900 .
C3 C147 1.47(2) .
C4 C5 1.3900 .
C5 C6 1.3900 .
C138 C137 1.3900 .
C138 N139 1.3900 .
C137 C136 1.3900 .
C136 C135 1.3900 .
C135 C140 1.3900 .
C135 C132 1.380(12) .
C140 N139 1.3900 .
C74 C75 1.45(2) .
C74 C73 1.54(2) .
C78 C82 1.30(4) 2_655
C78 C77 1.3900 .
C78 N79 1.3900 .
C77 C76 1.3900 .
C76 C75 1.3900 .
C75 C80 1.3900 .
C80 N79 1.3900 .
N79 Fe1 1.90(3) 2_655
C13 C14 1.55(2) .
C129 C130 1.3900 .
C129 C134 1.3900 .
C129 O128 1.414(13) .
C130 C131 1.3900 .
C131 C132 1.3900 .
C132 C133 1.3900 .
C133 C134 1.3900 .
O107 C104 1.407(13) .
C105 C104 1.3900 .
C105 C106 1.3900 .
C104 C103 1.3900 .
C103 C102 1.3900 .
C102 C101 1.3900 .
C101 C106 1.3900 .
C27 C28 1.3900 .
C27 C32 1.3900 .
C28 C29 1.3900 .
C29 C30 1.3900 .
C30 C31 1.3900 .
C30 O33 1.403(13) .
C31 C32 1.3900 .
C45 C44 1.553(19) .
O40 C41 1.43(2) .
O40 C37 1.45(2) .
C41 C42 1.57(2) .
C117 C116 1.45(2) .
O54 C55 1.397(14) .
O54 C51 1.390(13) .
C146 C147 1.56(2) 3_665
O33 C34 1.39(2) .
O114 C115 1.44(2) 2_655
C57 C58 1.3900 .
C57 C56 1.3900 .
C58 C59 1.3900 .
C59 C60 1.3900 .
C60 C55 1.3900 .
C55 C56 1.3900 .
C48 C49 1.3900 .
C48 C53 1.3900 .
C48 O47 1.411(13) .
C49 C50 1.3900 .
C50 C51 1.3900 .
C51 C52 1.3900 .
C52 C53 1.3900 .
O128 C125 1.410(13) .
C147 C146 1.56(2) 2_655
C34 C39 1.3900 .
C34 C35 1.3900 .
C39 C38 1.3900 .
C38 C37 1.3900 .
C37 C36 1.3900 .
C36 C35 1.3900 .
C115 O114 1.44(2) 3_665
C115 C116 1.53(2) .
C125 C124 1.3900 .
C125 C126 1.3900 .
C124 C123 1.3900 .
C123 C122 1.3900 .
C122 C127 1.3900 .
C122 O121 1.45(2) .
C127 C126 1.3900 .
C44 C43 1.36(2) .
C43 C42 1.56(2) .
P0A F104 1.598(8) .
P0A F104 1.598(8) 2_655
P0A F104 1.598(8) 3_665
P0A F109 1.598(8) .
P0A F109 1.598(8) 2_655
P0A F109 1.598(8) 3_665
F2 P1 1.562(18) .
F4AA P1 1.565(18) .
F1 P2 1.621(18) .
P2 F14 1.352(17) .
P2 F17 1.357(17) .
P2 F18 1.616(18) .
P2 F0AA 1.621(18) .
P2 F23 1.630(18) .
P1 F3 1.563(18) .
P1 F5 1.567(18) .
P1 F4 1.564(18) .
P1 F26 1.566(18) .

loop_
_geom_torsion_atom_site_label_1
_geom_torsion_atom_site_label_2
_geom_torsion_atom_site_label_3
_geom_torsion_atom_site_label_4
_geom_torsion
_geom_torsion_site_symmetry_1
_geom_torsion_site_symmetry_2
_geom_torsion_site_symmetry_3
_geom_torsion_site_symmetry_4
Fe1 N17 C18 C21 3(2) . . . .
Fe1 N17 C18 C19 -177(2) . . . .
Fe1 N0AA C145 C144 -179(2) . . . .
Fe1 N0AA C141 C142 179.5(16) . . . .
Fe1 N0AA C141 C138 1(2) . . . .
C112 C113 C108 C109 0.0 . . . .
C112 C113 C108 O107 178(2) . . . .
C112 C111 O114 C115 -13(5) . . . 2_655
C113 C112 C111 C110 0.0 . . . .
C113 C112 C111 O114 178(2) . . . .
C113 C108 C109 C110 0.0 . . . .
C113 C108 O107 C104 11(4) . . . .
C108 C109 C110 C111 0.0 . . . .
C108 O107 C104 C105 129(4) . . . .
C108 O107 C104 C103 -50(5) . . . .
C109 C108 O107 C104 -170(3) . . . .
C109 C110 C111 C112 0.0 . . . .
C109 C110 C111 O114 -178(2) . . . .
C110 C111 O114 C115 165(5) . . . 2_655
C111 C112 C113 C108 0.0 . . . .
Fe2 N65 C64 C63 -177(3) . . . .
Fe2 N65 C64 C67 8(3) . . . .
Fe2 N7 C8 C9 178.1(19) . . . .
Fe2 N7 C8 C6 1(3) . . . .
Fe2 N7 C12 C11 -178(2) . . . .
Fe2 N72 C71 C70 -169(3) . . . .
Fe2 N96 C95 C100 179(2) . . . .
Fe2 N96 C95 C92 -3(3) . . . .
Fe2 N96 C97 C98 -179(3) . . . .
Fe2 N93 C94 C89 -171(3) . . . .
Fe2 N1 C2 C3 175(3) . . . .
Fe2 N1 C6 C8 0(3) . . . .
Fe2 N1 C6 C5 -176.5(19) . . . .
C82 C83 C84 C85 0.0 . . . .
C82 C78 C77 C76 -176(3) 2_655 . . .
C82 C78 N79 Fe1 -12(3) 2_655 . . 2_655
C82 C78 N79 C80 176(3) 2_655 . . .
C83 C82 N81 Fe1 -178.2(11) . . . .
C83 C82 N81 C86 0.0 . . . .
C83 C84 C85 C86 0.0 . . . .
C83 C84 C85 C87 -174(4) . . . .
C84 C85 C86 N81 0.0 . . . .
C84 C85 C87 C88 -138(4) . . . .
C85 C86 N81 Fe1 178.2(11) . . . .
C85 C86 N81 C82 0.0 . . . .
C86 C85 C87 C88 47(6) . . . .
N81 C82 C83 C84 0.0 . . . .
C21 C26 C25 C24 0.0 . . . .
C21 C18 C19 C20 179.9(12) . . . .
C26 C21 N22 Fe1 170.6(19) . . . .
C26 C21 N22 C23 0.0 . . . .
C26 C21 C18 N17 -176.1(16) . . . .
C26 C21 C18 C19 4.0(19) . . . .
C26 C25 C24 C23 0.0 . . . .
C26 C25 C24 C27 180.00(6) . . . .
C25 C24 C23 N22 0.0 . . . .
C25 C24 C27 C28 -163(3) . . . .
C25 C24 C27 C32 18(3) . . . .
C24 C23 N22 Fe1 -171(2) . . . .
C24 C23 N22 C21 0.0 . . . .
C24 C27 C28 C29 -179.5(15) . . . .
C24 C27 C32 C31 179.5(14) . . . .
C23 C24 C27 C28 17(3) . . . .
C23 C24 C27 C32 -162(3) . . . .
N22 C21 C26 C25 0.0 . . . .
N22 C21 C18 N17 4.1(18) . . . .
N22 C21 C18 C19 -175.8(19) . . . .
C118 C117 C116 C115 -52(7) . . . .
C66 N65 C64 C63 0.0 . . . .
C66 N65 C64 C67 -175(3) . . . .
C66 C61 C58 C57 -168(3) . . . .
C66 C61 C58 C59 21(3) . . . .
N65 C66 C61 C62 0.0 . . . .
N65 C66 C61 C58 -180(2) . . . .
N65 C64 C63 C62 0.0 . . . .
N65 C64 C67 C68 -177.1(19) . . . .
N65 C64 C67 N72 -3(3) . . . .
C64 C63 C62 C61 0.0 . . . .
C64 C67 N72 Fe2 -2(3) . . . .
C64 C67 N72 C71 -174(3) . . . .
C63 C64 C67 C68 9(4) . . . .
C63 C64 C67 N72 -177(2) . . . .
C63 C62 C61 C66 0.0 . . . .
C63 C62 C61 C58 180(2) . . . .
C62 C61 C58 C57 12(3) . . . .
C62 C61 C58 C59 -159(3) . . . .
C61 C66 N65 Fe2 177(3) . . . .
C61 C66 N65 C64 0.0 . . . .
C61 C58 C59 C60 171(2) . . . .
C46 C45 C44 C43 23(5) . . . .
N7 C8 C9 C10 0.0 . . . .
N7 C8 C6 N1 -1(4) . . . .
N7 C8 C6 C5 175.5(17) . . . .
C8 N7 C12 C11 0.0 . . . .
C8 C9 C10 C11 0.0 . . . .
C9 C8 C6 N1 -177.5(18) . . . .
C9 C8 C6 C5 -1(3) . . . .
C9 C10 C11 C12 0.0 . . . .
C9 C10 C11 C13 171(3) . . . .
C10 C11 C12 N7 0.0 . . . .
C10 C11 C13 C14 -62(4) . . . .
C11 C13 C14 C15 -50(5) . . . .
C12 N7 C8 C9 0.0 . . . .
C12 N7 C8 C6 -177(3) . . . .
C12 C11 C13 C14 109(3) . . . .
C88 C89 C90 C91 -170(5) . . . .
C70 C69 C68 C67 0.0 . . . .
C69 C70 C71 N72 0.0 . . . .
C69 C70 C73 C74 -136(4) . . . .
C69 C68 C67 C64 174(3) . . . .
C69 C68 C67 N72 0.0 . . . .
C68 C67 N72 Fe2 171(2) . . . .
C68 C67 N72 C71 0.0 . . . .
C67 C64 C63 C62 173(3) . . . .
C67 N72 C71 C70 0.0 . . . .
N72 Fe2 N65 C66 174.9(18) . . . .
N72 Fe2 N65 C64 -8(2) . . . .
N72 Fe2 N7 C8 -91.0(17) . . . .
N72 Fe2 N7 C12 87(2) . . . .
C71 C70 C69 C68 0.0 . . . .
C71 C70 C73 C74 46(6) . . . .
C15 C16 N17 Fe1 178(2) . . . .
C15 C16 N17 C18 0.0 . . . .
C16 C15 C20 C19 0.0 . . . .
C16 C15 C14 C13 123(3) . . . .
C16 N17 C18 C21 -179.9(8) . . . .
C16 N17 C18 C19 0.0 . . . .
N17 C18 C19 C20 0.0 . . . .
C18 C21 C26 C25 -179.8(12) . . . .
C18 C21 N22 Fe1 -10(2) . . . .
C18 C21 N22 C23 179.8(11) . . . .
C18 C19 C20 C15 0.0 . . . .
C20 C15 C16 N17 0.0 . . . .
C20 C15 C14 C13 -55(4) . . . .
N96 Fe2 N65 C66 -92.7(18) . . . .
N96 Fe2 N65 C64 84(2) . . . .
N96 Fe2 N7 C8 177.0(16) . . . .
N96 Fe2 N7 C12 -5(2) . . . .
N96 C95 C100 C99 0.0 . . . .
N96 C95 C92 N93 7(3) . . . .
N96 C95 C92 C91 -173(2) . . . .
C95 N96 C97 C98 0.0 . . . .
C95 C100 C99 C98 0.0 . . . .
C95 C92 N93 Fe2 -6(3) . . . .
C95 C92 N93 C94 -179(3) . . . .
C95 C92 C91 C90 179(3) . . . .
C100 C95 C92 N93 -176(2) . . . .
C100 C95 C92 C91 5(3) . . . .
C100 C99 C98 C97 0.0 . . . .
C100 C99 C98 C101 179.1(19) . . . .
C99 C98 C97 N96 0.0 . . . .
C99 C98 C101 C102 178(3) . . . .
C99 C98 C101 C106 -2(3) . . . .
C98 C101 C106 C105 179.9(10) . . . .
C97 N96 C95 C100 0.0 . . . .
C97 N96 C95 C92 178(2) . . . .
C97 C98 C101 C102 -3(2) . . . .
C97 C98 C101 C106 178(2) . . . .
C92 C95 C100 C99 -178(2) . . . .
C92 N93 C94 C89 0.0 . . . .
N93 Fe2 N65 C66 -5(2) . . . .
N93 Fe2 N65 C64 172(2) . . . .
N93 Fe2 N7 C8 89.3(18) . . . .
N93 Fe2 N7 C12 -93(2) . . . .
N93 C92 C91 C90 0.0 . . . .
N93 C94 C89 C88 172(4) . . . .
N93 C94 C89 C90 0.0 . . . .
C94 C89 C90 C91 0.0 . . . .
C89 C88 C87 C85 39(8) . . . .
C89 C90 C91 C92 0.0 . . . .
C91 C92 N93 Fe2 173(3) . . . .
C91 C92 N93 C94 0.0 . . . .
N0AA C145 C144 C143 0.0 . . . .
N0AA C145 C144 C146 -179(2) . . . .
N0AA C141 C138 C137 -179.2(13) . . . .
N0AA C141 C138 N139 -2(2) . . . .
C145 N0AA C141 C142 0.0 . . . .
C145 N0AA C141 C138 -178.4(14) . . . .
C145 C144 C143 C142 0.0 . . . .
C145 C144 C146 C147 51(5) . . . 3_665
C144 C143 C142 C141 0.0 . . . .
C143 C144 C146 C147 -128(3) . . . 3_665
C143 C142 C141 N0AA 0.0 . . . .
C143 C142 C141 C138 178.3(14) . . . .
C142 C141 C138 C137 2(2) . . . .
C142 C141 C138 N139 179.4(13) . . . .
C141 N0AA C145 C144 0.0 . . . .
C141 C138 C137 C136 177(2) . . . .
C141 C138 N139 Fe1 2(2) . . . .
C141 C138 N139 C140 -177(2) . . . .
N1 Fe2 N65 C66 84.8(17) . . . .
N1 Fe2 N65 C64 -98(2) . . . .
N1 Fe2 N7 C8 -1.2(17) . . . .
N1 Fe2 N7 C12 177(2) . . . .
N1 C2 C3 C4 0.0 . . . .
N1 C2 C3 C147 -177(4) . . . .
C2 N1 C6 C8 176(3) . . . .
C2 N1 C6 C5 0.0 . . . .
C2 C3 C4 C5 0.0 . . . .
C2 C3 C147 C146 52(6) . . . 2_655
C3 C4 C5 C6 0.0 . . . .
C4 C3 C147 C146 -124(5) . . . 2_655
C4 C5 C6 C8 -176(3) . . . .
C4 C5 C6 N1 0.0 . . . .
C6 C8 C9 C10 177(3) . . . .
C6 N1 C2 C3 0.0 . . . .
C138 C137 C136 C135 0.0 . . . .
C137 C138 N139 Fe1 179.0(19) . . . .
C137 C138 N139 C140 0.0 . . . .
C137 C136 C135 C140 0.0 . . . .
C137 C136 C135 C132 -179.0(19) . . . .
C136 C135 C140 N139 0.0 . . . .
C136 C135 C132 C131 53(3) . . . .
C136 C135 C132 C133 -134(3) . . . .
C135 C140 N139 Fe1 -179(2) . . . .
C135 C140 N139 C138 0.0 . . . .
C135 C132 C133 C134 -172(2) . . . .
C140 C135 C132 C131 -126(3) . . . .
C140 C135 C132 C133 47(3) . . . .
N139 C138 C137 C136 0.0 . . . .
C74 C75 C80 N79 -176(4) . . . .
C78 C82 C83 C84 -177(3) 3_665 . . .
C78 C82 N81 Fe1 -0.8(19) 3_665 . . .
C78 C82 N81 C86 177(2) 3_665 . . .
C78 C77 C76 C75 0.0 . . . .
C77 C78 N79 Fe1 172(2) . . . 2_655
C77 C78 N79 C80 0.0 . . . .
C77 C76 C75 C74 175(5) . . . .
C77 C76 C75 C80 0.0 . . . .
C76 C75 C80 N79 0.0 . . . .
C75 C74 C73 C70 42(9) . . . .
C75 C80 N79 Fe1 -172(3) . . . 2_655
C75 C80 N79 C78 0.0 . . . .
N79 C78 C77 C76 0.0 . . . .
C73 C70 C69 C68 -178(5) . . . .
C73 C70 C71 N72 179(4) . . . .
C73 C74 C75 C76 -144(5) . . . .
C73 C74 C75 C80 31(8) . . . .
C13 C11 C12 N7 -171(3) . . . .
C129 C130 C131 C132 0.0 . . . .
C129 O128 C125 C124 76(4) . . . .
C129 O128 C125 C126 -104(3) . . . .
C130 C129 C134 C133 0.0 . . . .
C130 C129 O128 C125 25(4) . . . .
C130 C131 C132 C135 172(2) . . . .
C130 C131 C132 C133 0.0 . . . .
C131 C132 C133 C134 0.0 . . . .
C132 C135 C140 N139 179.0(18) . . . .
C132 C133 C134 C129 0.0 . . . .
C134 C129 C130 C131 0.0 . . . .
C134 C129 O128 C125 -152(3) . . . .
C87 C85 C86 N81 174(4) . . . .
C87 C88 C89 C94 41(6) . . . .
C87 C88 C89 C90 -148(4) . . . .
O107 C108 C109 C110 -178(2) . . . .
O107 C104 C103 C102 179(2) . . . .
C105 C104 C103 C102 0.0 . . . .
C104 C105 C106 C101 0.0 . . . .
C104 C103 C102 C101 0.0 . . . .
C103 C102 C101 C98 -179.9(10) . . . .
C103 C102 C101 C106 0.0 . . . .
C102 C101 C106 C105 0.0 . . . .
C101 C98 C97 N96 -179.3(15) . . . .
C106 C105 C104 O107 -179(3) . . . .
C106 C105 C104 C103 0.0 . . . .
C27 C24 C23 N22 180.00(8) . . . .
C27 C28 C29 C30 0.0 . . . .
C28 C27 C32 C31 0.0 . . . .
C28 C29 C30 C31 0.0 . . . .
C28 C29 C30 O33 -176(2) . . . .
C29 C30 C31 C32 0.0 . . . .
C29 C30 O33 C34 -124(3) . . . .
C30 C31 C32 C27 0.0 . . . .
C30 O33 C34 C39 67(3) . . . .
C30 O33 C34 C35 -115(3) . . . .
C31 C30 O33 C34 60(4) . . . .
C32 C27 C28 C29 0.0 . . . .
C45 C46 O47 C48 174(5) . . . .
C45 C44 C43 C42 -176(2) . . . .
O40 C41 C42 C43 -168(4) . . . .
O40 C37 C36 C35 179(2) . . . .
C41 O40 C37 C38 -103(3) . . . .
C41 O40 C37 C36 78(3) . . . .
C14 C15 C16 N17 -178(2) . . . .
C14 C15 C20 C19 178(2) . . . .
C117 C118 C119 C120 -69(7) . . . .
O54 C55 C56 C57 166(2) . . . .
O54 C51 C52 C53 176(3) . . . .
C146 C144 C143 C142 179(2) . . . .
O33 C30 C31 C32 176(2) . . . .
O33 C34 C39 C38 178(2) . . . .
O33 C34 C35 C36 -178(2) . . . .
O114 C115 C116 C117 -60(9) 3_665 . . .
C57 C58 C59 C60 0.0 . . . .
C58 C57 C56 C55 0.0 . . . .
C58 C59 C60 C55 0.0 . . . .
C59 C60 C55 O54 -166(2) . . . .
C59 C60 C55 C56 0.0 . . . .
C60 C55 C56 C57 0.0 . . . .
C55 O54 C51 C50 -125(5) . . . .
C55 O54 C51 C52 59(5) . . . .
C56 C57 C58 C61 -171(2) . . . .
C56 C57 C58 C59 0.0 . . . .
C119 C118 C117 C116 1(3) . . . .
C119 C120 O121 C122 -67(5) . . . .
C48 C49 C50 C51 0.0 . . . .
C49 C48 C53 C52 0.0 . . . .
C49 C48 O47 C46 -116(6) . . . .
C49 C50 C51 O54 -176(3) . . . .
C49 C50 C51 C52 0.0 . . . .
C50 C51 C52 C53 0.0 . . . .
C51 O54 C55 C60 -85(4) . . . .
C51 O54 C55 C56 108(3) . . . .
C51 C52 C53 C48 0.0 . . . .
C53 C48 C49 C50 0.0 . . . .
C53 C48 O47 C46 61(7) . . . .
O128 C129 C130 C131 -178(3) . . . .
O128 C129 C134 C133 178(3) . . . .
O128 C125 C124 C123 180(3) . . . .
O128 C125 C126 C127 -180(3) . . . .
C147 C3 C4 C5 176(5) . . . .
C34 C39 C38 C37 0.0 . . . .
C39 C34 C35 C36 0.0 . . . .
C39 C38 C37 O40 -179(2) . . . .
C39 C38 C37 C36 0.0 . . . .
C38 C37 C36 C35 0.0 . . . .
C37 O40 C41 C42 -77(4) . . . .
C37 C36 C35 C34 0.0 . . . .
C35 C34 C39 C38 0.0 . . . .
C125 C124 C123 C122 0.0 . . . .
C124 C125 C126 C127 0.0 . . . .
C124 C123 C122 C127 0.0 . . . .
C124 C123 C122 O121 -177(3) . . . .
C123 C122 C127 C126 0.0 . . . .
C123 C122 O121 C120 -100(4) . . . .
C122 C127 C126 C125 0.0 . . . .
C127 C122 O121 C120 84(4) . . . .
C126 C125 C124 C123 0.0 . . . .
O121 C120 C119 C118 -129(6) . . . .
O121 C122 C127 C126 177(3) . . . .
O47 C46 C45 C44 140(5) . . . .
O47 C48 C49 C50 177(3) . . . .
O47 C48 C53 C52 -177(3) . . . .
C44 C43 C42 C41 56(4) . . . .

loop_
_smtbx_masks_void_nr
_smtbx_masks_void_average_x
_smtbx_masks_void_average_y
_smtbx_masks_void_average_z
_smtbx_masks_void_volume
_smtbx_masks_void_count_electrons
1 -0.379 -0.493 -0.603 36514.0 3632.6
